data_2206675
loop_
_publ_author_name
'He, Long'

_publ_section_title
Aqua(2,2'-bipyridine-\k^2^<i>N</i>,<i>N</i>')(<small>L</small>-malato-\k^3^<i>O</i>,<i>O</i>',<i>O</i>'')copper(II)
_journal_coeditor_code CV6564
_journal_issue 9
_journal_name_full 'Acta Crystallographica Section E'
_journal_page_first m1752
_journal_page_last m1754
_journal_paper_doi 10.1107/S1600536805025274
_journal_volume 61
_journal_year 2005
_chemical_formula_iupac '[Cu (C4 H4 O5) (C10 H8 N2) (H2 O)]'
_chemical_formula_moiety 'C14 H14 Cu N2 O6'
_chemical_formula_sum 'C14 H14 Cu N2 O6'
_chemical_formula_weight 369.81
_chemical_name_systematic
;
Aqua(2,2'-bipyridine-\k^2^N,N')(L-malato-\k^3^O,O',O'')copper(II)
;
_space_group_IT_number 4
_symmetry_cell_setting monoclinic
_symmetry_space_group_name_Hall 'P 2yb'
_symmetry_space_group_name_H-M 'P 1 21 1'
_atom_sites_solution_hydrogens geom
_atom_sites_solution_primary direct
_atom_sites_solution_secondary difmap
_audit_creation_method SHELXL-97
_cell_angle_alpha 90.00
_cell_angle_beta 106.570(2)
_cell_angle_gamma 90.00
_cell_formula_units_Z 2
_cell_length_a 10.4874(6)
_cell_length_b 6.5998(3)
_cell_length_c 10.7986(4)
_cell_measurement_reflns_used 5265
_cell_measurement_temperature 293(2)
_cell_measurement_theta_max 27.45
_cell_measurement_theta_min 3.66
_cell_volume 716.38(6)
_computing_cell_refinement RAPID-AUTO
_computing_data_collection 'RAPID-AUTO (Rigaku, 1998)'
_computing_data_reduction 'CrystalStructure (Rigaku/MSC, 2002)'
_computing_molecular_graphics 'ORTEP-3 (Farrugia, 1997)'
_computing_publication_material SHELXL97
_computing_structure_refinement 'SHELXL97 (Sheldrick, 1997)'
_computing_structure_solution 'SHELXS97 (Sheldrick, 1997)'
_diffrn_ambient_temperature 293(2)
_diffrn_detector_area_resol_mean 10.00
_diffrn_measured_fraction_theta_full 0.999
_diffrn_measured_fraction_theta_max 0.999
_diffrn_measurement_device_type 'Rigaku R-AXIS RAPID'
_diffrn_measurement_method \w
_diffrn_radiation_source 'fine-focus sealed tube'
_diffrn_radiation_type MoK\a
_diffrn_radiation_wavelength 0.71069
_diffrn_reflns_av_R_equivalents 0.0427
_diffrn_reflns_av_sigmaI/netI 0.0377
_diffrn_reflns_limit_h_max 13
_diffrn_reflns_limit_h_min -13
_diffrn_reflns_limit_k_max 8
_diffrn_reflns_limit_k_min -8
_diffrn_reflns_limit_l_max 14
_diffrn_reflns_limit_l_min -14
_diffrn_reflns_number 6910
_diffrn_reflns_theta_full 27.48
_diffrn_reflns_theta_max 27.48
_diffrn_reflns_theta_min 2.39
_exptl_absorpt_coefficient_mu 1.559
_exptl_absorpt_correction_T_max 0.869
_exptl_absorpt_correction_T_min 0.657
_exptl_absorpt_correction_type multi-scan
_exptl_absorpt_process_details '(ABSCOR; Higashi, 1995)'
_exptl_crystal_colour blue
_exptl_crystal_density_diffrn 1.714
_exptl_crystal_density_method 'not measured'
_exptl_crystal_description prism
_exptl_crystal_F_000 378
_exptl_crystal_size_max 0.30
_exptl_crystal_size_mid 0.23
_exptl_crystal_size_min 0.09
_refine_diff_density_max 0.243
_refine_diff_density_min -0.332
_refine_ls_abs_structure_details 'Flack (1983), 1318 Friedel pairs'
_refine_ls_abs_structure_Flack -0.028(11)
_refine_ls_extinction_coef 0.0326(18)
_refine_ls_extinction_expression Fc^*^=kFc[1+0.001xFc^2^\l^3^/sin(2\q)]^-1/4^
_refine_ls_extinction_method SHELXL97
_refine_ls_goodness_of_fit_ref 1.113
_refine_ls_hydrogen_treatment mixed
_refine_ls_matrix_type full
_refine_ls_number_parameters 225
_refine_ls_number_reflns 3102
_refine_ls_number_restraints 4
_refine_ls_restrained_S_all 1.112
_refine_ls_R_factor_all 0.0296
_refine_ls_R_factor_gt 0.0277
_refine_ls_shift/su_max 0.001
_refine_ls_shift/su_mean 0.000
_refine_ls_structure_factor_coef Fsqd
_refine_ls_weighting_details 'calc w = 1/[\s^2^(Fo^2^)+(0.032P)^2^+0.1622P] where P = (Fo^2^+2Fc^2^)/3'
_refine_ls_weighting_scheme calc
_refine_ls_wR_factor_gt 0.0690
_refine_ls_wR_factor_ref 0.0698
_reflns_number_gt 2966
_reflns_number_total 3102
_reflns_threshold_expression I>2\s(I)
_cod_data_source_file cv6564.cif
_cod_data_source_block I
_cod_original_sg_symbol_H-M 'P 21'
_cod_database_code 2206675
_cod_database_fobs_code 2206675

loop_
_symmetry_equiv_pos_as_xyz
'x, y, z'
'-x, y+1/2, -z'

loop_
_atom_site_label
_atom_site_fract_x
_atom_site_fract_y
_atom_site_fract_z
_atom_site_U_iso_or_equiv
_atom_site_adp_type
_atom_site_calc_flag
_atom_site_refinement_flags
_atom_site_occupancy
_atom_site_type_symbol
Cu 0.19669(2) 0.25000(5) 0.18940(2) 0.02741(10) Uani d . 1 Cu
O1 0.01430(14) 0.2499(5) 0.08411(14) 0.0332(3) Uani d . 1 O
O2 -0.18387(18) 0.3331(3) 0.10466(19) 0.0391(4) Uani d . 1 O
O3 0.11771(17) 0.1672(3) 0.33077(17) 0.0264(3) Uani d . 1 O
O4 0.04892(19) 0.8028(3) 0.35711(18) 0.0321(4) Uani d . 1 O
O5 0.15784(19) 0.5808(3) 0.27066(19) 0.0356(4) Uani d . 1 O
O6 0.2615(2) -0.1032(3) 0.16271(19) 0.0385(4) Uani d D 1 O
N1 0.38459(18) 0.2805(3) 0.29485(19) 0.0265(4) Uani d . 1 N
N2 0.27600(19) 0.3108(3) 0.04689(19) 0.0270(4) Uani d . 1 N
C1 0.4294(2) 0.2690(5) 0.4234(2) 0.0347(5) Uani d . 1 C
H1 0.3684 0.2525 0.4704 0.042 Uiso calc R 1 H
C2 0.5633(3) 0.2808(5) 0.4891(3) 0.0410(7) Uani d . 1 C
H2 0.5924 0.2707 0.5787 0.049 Uiso calc R 1 H
C3 0.6526(3) 0.3079(5) 0.4181(3) 0.0439(7) Uani d . 1 C
H3 0.7432 0.3163 0.4599 0.053 Uiso calc R 1 H
C4 0.6078(3) 0.3224(5) 0.2856(3) 0.0382(6) Uani d . 1 C
H4 0.6673 0.3416 0.2372 0.046 Uiso calc R 1 H
C5 0.4715(2) 0.3076(3) 0.2253(2) 0.0270(5) Uani d . 1 C
C6 0.4102(2) 0.3187(4) 0.0837(2) 0.0259(5) Uani d . 1 C
C7 0.4816(3) 0.3319(4) -0.0060(3) 0.0337(5) Uani d . 1 C
H7 0.5741 0.3354 0.0205 0.040 Uiso calc R 1 H
C8 0.4124(3) 0.3397(4) -0.1359(3) 0.0372(6) Uani d . 1 C
H8 0.4580 0.3479 -0.1980 0.045 Uiso calc R 1 H
C9 0.2752(3) 0.3352(5) -0.1724(2) 0.0361(6) Uani d . 1 C
H9 0.2274 0.3424 -0.2593 0.043 Uiso calc R 1 H
C10 0.2095(3) 0.3199(4) -0.0785(2) 0.0323(5) Uani d . 1 C
H10 0.1170 0.3158 -0.1032 0.039 Uiso calc R 1 H
C11 -0.0663(2) 0.2827(4) 0.1498(2) 0.0265(5) Uani d . 1 C
C12 -0.01219(19) 0.2583(5) 0.29726(19) 0.0238(4) Uani d . 1 C
C13 -0.0080(2) 0.4594(4) 0.3662(2) 0.0273(5) Uani d . 1 C
H13A 0.0279 0.4363 0.4583 0.033 Uiso calc R 1 H
H13B -0.0985 0.5077 0.3510 0.033 Uiso calc R 1 H
C14 0.0736(2) 0.6267(4) 0.3269(2) 0.0228(5) Uani d . 1 C
H31 0.122(4) 0.050(6) 0.336(3) 0.055(11) Uiso d . 1 H
H12 -0.0722 0.1667 0.3261 0.029 Uiso calc R 1 H
H61 0.229(4) -0.200(4) 0.196(3) 0.073(14) Uiso d D 1 H
H62 0.240(3) -0.116(5) 0.081(2) 0.052(10) Uiso d D 1 H

loop_
_atom_site_aniso_label
_atom_site_aniso_U_11
_atom_site_aniso_U_22
_atom_site_aniso_U_33
_atom_site_aniso_U_12
_atom_site_aniso_U_13
_atom_site_aniso_U_23
Cu 0.01775(12) 0.03661(16) 0.02827(13) -0.00101(14) 0.00719(8) 0.00198(16)
O1 0.0221(7) 0.0489(9) 0.0284(7) -0.0003(11) 0.0070(5) -0.0035(12)
O2 0.0223(8) 0.0532(11) 0.0417(10) 0.0053(8) 0.0089(7) 0.0033(9)
O3 0.0253(8) 0.0202(8) 0.0347(9) 0.0008(6) 0.0099(7) 0.0024(7)
O4 0.0409(10) 0.0189(9) 0.0395(9) -0.0030(6) 0.0163(7) -0.0051(7)
O5 0.0401(10) 0.0247(9) 0.0510(11) -0.0013(7) 0.0276(9) 0.0019(8)
O6 0.0475(12) 0.0337(10) 0.0371(10) -0.0116(9) 0.0166(9) -0.0031(9)
N1 0.0228(8) 0.0236(12) 0.0324(9) -0.0005(8) 0.0069(7) 0.0003(9)
N2 0.0216(9) 0.0263(10) 0.0331(9) -0.0006(7) 0.0079(7) 0.0019(8)
C1 0.0332(11) 0.0356(15) 0.0344(11) -0.0019(13) 0.0082(9) 0.0015(14)
C2 0.0367(13) 0.043(2) 0.0350(11) -0.0015(12) -0.0023(9) 0.0024(13)
C3 0.0246(12) 0.0504(18) 0.0494(15) -0.0025(11) -0.0009(10) 0.0011(13)
C4 0.0233(11) 0.0437(15) 0.0467(14) -0.0031(10) 0.0087(10) 0.0000(13)
C5 0.0218(10) 0.0240(12) 0.0349(11) -0.0011(8) 0.0076(8) -0.0006(9)
C6 0.0231(10) 0.0204(10) 0.0344(11) -0.0007(8) 0.0086(9) 0.0010(9)
C7 0.0278(12) 0.0329(12) 0.0446(14) -0.0013(10) 0.0171(10) 0.0012(11)
C8 0.0446(15) 0.0309(13) 0.0436(14) -0.0009(12) 0.0248(12) 0.0018(12)
C9 0.0421(14) 0.0354(13) 0.0300(12) -0.0001(11) 0.0089(11) 0.0023(11)
C10 0.0272(11) 0.0337(12) 0.0343(11) 0.0012(9) 0.0059(9) 0.0029(10)
C11 0.0214(9) 0.0230(14) 0.0352(10) -0.0024(8) 0.0080(8) -0.0022(10)
C12 0.0226(8) 0.0191(9) 0.0330(10) -0.0020(11) 0.0131(7) 0.0040(13)
C13 0.0327(12) 0.0220(11) 0.0325(11) 0.0006(9) 0.0177(10) 0.0020(10)
C14 0.0239(11) 0.0198(11) 0.0230(10) -0.0017(8) 0.0038(8) 0.0012(9)

loop_
_atom_type_symbol
_atom_type_description
_atom_type_scat_dispersion_real
_atom_type_scat_dispersion_imag
_atom_type_scat_source
C C 0.0033 0.0016 'International Tables Vol C Tables 4.2.6.8 and 6.1.1.4'
H H 0.0000 0.0000 'International Tables Vol C Tables 4.2.6.8 and 6.1.1.4'
Cu Cu 0.3201 1.2651 'International Tables Vol C Tables 4.2.6.8 and 6.1.1.4'
N N 0.0061 0.0033 'International Tables Vol C Tables 4.2.6.8 and 6.1.1.4'
O O 0.0106 0.0060 'International Tables Vol C Tables 4.2.6.8 and 6.1.1.4'

loop_
_geom_angle_atom_site_label_1
_geom_angle_atom_site_label_2
_geom_angle_atom_site_label_3
_geom_angle
_geom_angle_publ_flag
O1 Cu O3 83.87(7) yes
O1 Cu O5 88.45(9) yes
O1 Cu O6 100.98(9) yes
O1 Cu N1 174.12(13) yes
O1 Cu N2 96.17(7) yes
O3 Cu O5 79.74(7) yes
O3 Cu O6 91.05(7) yes
O3 Cu N1 98.55(8) yes
O3 Cu N2 175.88(9) yes
O5 Cu O6 166.12(7) yes
O5 Cu N1 86.73(8) yes
O5 Cu N2 104.38(7) yes
O6 Cu N1 84.38(8) yes
O6 Cu N2 84.88(7) yes
N1 Cu N2 81.81(8) yes
C11 O1 Cu 112.22(13) ?
C12 O3 Cu 105.16(13) ?
C12 O3 H31 117(3) ?
Cu O3 H31 108(3) ?
C14 O5 Cu 127.64(15) ?
H61 O6 H62 110(3) ?
C1 N1 C5 119.6(2) ?
C1 N1 Cu 126.04(16) ?
C5 N1 Cu 114.33(16) ?
C10 N2 C6 119.7(2) ?
C10 N2 Cu 125.52(17) ?
C6 N2 Cu 114.26(16) ?
N1 C1 C2 122.4(2) ?
N1 C1 H1 118.8 ?
C2 C1 H1 118.8 ?
C3 C2 C1 118.2(2) ?
C3 C2 H2 120.9 ?
C1 C2 H2 120.9 ?
C4 C3 C2 120.2(2) ?
C4 C3 H3 119.9 ?
C2 C3 H3 119.9 ?
C3 C4 C5 118.7(3) ?
C3 C4 H4 120.6 ?
C5 C4 H4 120.6 ?
N1 C5 C4 121.0(2) ?
N1 C5 C6 114.7(2) ?
C4 C5 C6 124.3(2) ?
N2 C6 C7 121.5(2) ?
N2 C6 C5 114.3(2) ?
C7 C6 C5 124.2(2) ?
C8 C7 C6 118.6(2) ?
C8 C7 H7 120.7 ?
C6 C7 H7 120.7 ?
C9 C8 C7 119.5(2) ?
C9 C8 H8 120.3 ?
C7 C8 H8 120.3 ?
C8 C9 C10 119.3(2) ?
C8 C9 H9 120.4 ?
C10 C9 H9 120.4 ?
N2 C10 C9 121.4(2) ?
N2 C10 H10 119.3 ?
C9 C10 H10 119.3 ?
O2 C11 O1 125.1(2) ?
O2 C11 C12 117.9(2) ?
O1 C11 C12 116.97(18) ?
O3 C12 C13 110.45(19) ?
O3 C12 C11 110.31(17) ?
C13 C12 C11 111.6(2) ?
O3 C12 H12 108.00 ?
C13 C12 H12 108.00 ?
C11 C12 H12 108.00 ?
C12 C13 C14 115.87(19) ?
C12 C13 H13A 108.3 ?
C14 C13 H13A 108.3 ?
C12 C13 H13B 108.3 ?
C14 C13 H13B 108.3 ?
H13A C13 H13B 107.4 ?
O5 C14 O4 125.5(2) ?
O5 C14 C13 119.4(2) ?
O4 C14 C13 115.11(19) ?

loop_
_geom_bond_atom_site_label_1
_geom_bond_atom_site_label_2
_geom_bond_distance
_geom_bond_publ_flag
Cu O1 1.9264(14) yes
Cu O3 2.0090(18) yes
Cu O5 2.4301(18) yes
Cu O6 2.468(2) yes
Cu N1 1.9850(19) yes
Cu N2 1.988(2) yes
O1 C11 1.267(3) yes
O2 C11 1.235(3) yes
O3 C12 1.438(3) yes
O3 H31 0.77(4) ?
O4 C14 1.254(3) yes
O5 C14 1.244(3) yes
O6 H61 0.85(3) ?
O6 H62 0.85(2) ?
N1 C1 1.335(3) ?
N1 C5 1.348(3) ?
N2 C10 1.336(3) ?
N2 C6 1.349(3) ?
C1 C2 1.383(3) ?
C1 H1 0.9300 ?
C2 C3 1.380(4) ?
C2 H2 0.9300 ?
C3 C4 1.376(4) ?
C3 H3 0.9300 ?
C4 C5 1.396(3) ?
C4 H4 0.9300 ?
C5 C6 1.481(3) ?
C6 C7 1.387(3) ?
C7 C8 1.384(4) ?
C7 H7 0.9300 ?
C8 C9 1.380(4) ?
C8 H8 0.9300 ?
C9 C10 1.383(4) ?
C9 H9 0.9300 ?
C10 H10 0.9300 ?
C11 C12 1.539(3) ?
C12 C13 1.516(4) ?
C12 H12 0.9900 ?
C13 C14 1.529(3) ?
C13 H13A 0.9700 ?
C13 H13B 0.9700 ?

loop_
_geom_hbond_atom_site_label_D
_geom_hbond_atom_site_label_H
_geom_hbond_atom_site_label_A
_geom_hbond_site_symmetry_A
_geom_hbond_distance_DH
_geom_hbond_distance_HA
_geom_hbond_distance_DA
_geom_hbond_angle_DHA
_geom_hbond_publ_flag
O3 H31 O4 1_545 0.78(4) 1.84(4) 2.551(3) 151(4) yes
O6 H61 O5 1_545 0.85(3) 1.90(3) 2.759(3) 179(4) yes
O6 H62 O2 2_545 0.85(2) 1.95(2) 2.799(3) 175(3) yes
